data_8104130
loop_
_publ_author_name
'Platzer, G.F.'
'Krischner, H.'

_publ_section_title
;
 Die Kristallstruktur von Caesiumzinkazid Cs2 Zn (N3)4
;
_journal_name_full
;
Zeitschrift fuer Kristallographie, Kristallgeometrie, Kristallphysik, 
Kristallchemie (-144,1977)
;
_journal_page_first 363
_journal_page_last 374
_journal_volume 141
_journal_year 1975
_chemical_formula_sum 'Cs2 N12 Zn'
_chemical_name_systematic 'Cs2 (Zn (N3)4)'
_space_group_IT_number 29
_symmetry_space_group_name_Hall 'P 2c -2ac'
_symmetry_space_group_name_H-M 'P c a 21'
_cell_angle_alpha 90
_cell_angle_beta 90
_cell_angle_gamma 90
_cell_formula_units_Z 4
_cell_length_a 21.98
_cell_length_b 6.79
_cell_length_c 7.45
_cell_volume 1111.869
_citation_journal_id_ASTM ZEKGAX
_cod_data_source_file Platzer_ZEKGAX_1975_1905.cif
_cod_data_source_block Cs2N12Zn1
_cod_original_formula_sum 'Cs2 N12 Zn1'
_cod_database_code 8104130

loop_
_symmetry_equiv_pos_as_xyz
x,y,z
-x,-y,z+1/2
-x+1/2,y,z+1/2
x+1/2,-y,z

loop_
_atom_site_label
_atom_site_type_symbol
_atom_site_fract_x
_atom_site_fract_y
_atom_site_fract_z
_atom_site_occupancy
_atom_site_U_iso_or_equiv
N1 N 0.104 0.63 0.623 1 0.0
Zn1 Zn+2 0.1312 0.9262 0.6177 1 0.0
N5 N 0.229 0.818 0.814 1 0.0
N12 N 0.054 0.246 0.982 1 0.0
N8 N 0.109 0.821 0.273 1 0.0
N10 N 0.058 0.056 0.72 1 0.0
N2 N 0.137 0.495 0.621 1 0.0
N4 N 0.206 0.964 0.768 1 0.0
Cs2 Cs+1 0.0151 0.3233 0.3905 1 0.0
N11 N 0.056 0.151 0.851 1 0.0
N6 N 0.253 0.672 0.86 1 0.0
N9 N 0.096 0.677 0.196 1 0.0
N3 N 0.17 0.36 0.619 1 0.0
Cs1 Cs+1 0.1945 0.305 0.1133 1 0.0
N7 N 0.122 0.965 0.35 1 0.0
